data_7210540
loop_
_publ_author_name
'Li, Yu'
'Song, Datong'

_publ_section_title
;
 Syntheses, structures and luminescent properties of decorated lanthanide
 metal-organic frameworks of (E)-4,4'-(ethene-1,2-diyl)dibenzoic acids
;
_journal_issue 6
_journal_name_full CrystEngComm
_journal_page_first 1821
_journal_page_last 1830
_journal_paper_doi 10.1039/c0ce00750a
_journal_volume 13
_journal_year 2011
_chemical_formula_sum 'C21 H20 Br2 Cl2 O4'
_chemical_formula_weight 567.09
_chemical_name_systematic
;
?
;
_space_group_IT_number 14
_symmetry_cell_setting monoclinic
_symmetry_space_group_name_Hall '-P 2yn'
_symmetry_space_group_name_H-M 'P 1 21/n 1'
_atom_sites_solution_hydrogens geom
_atom_sites_solution_primary direct
_atom_sites_solution_secondary difmap
_audit_creation_method SHELXL-97
_cell_angle_alpha 90.00
_cell_angle_beta 97.184(3)
_cell_angle_gamma 90.00
_cell_formula_units_Z 4
_cell_length_a 10.7778(5)
_cell_length_b 11.6120(5)
_cell_length_c 18.5198(9)
_cell_measurement_reflns_used 27090
_cell_measurement_temperature 150(2)
_cell_measurement_theta_max 30.65
_cell_measurement_theta_min 2.32
_cell_volume 2299.59(18)
_computing_structure_refinement 'SHELXL-97 (Sheldrick, 2008)'
_computing_structure_solution 'SHELXS-97 (Sheldrick, 2008)'
_diffrn_ambient_temperature 150(2)
_diffrn_measured_fraction_theta_full 0.986
_diffrn_measured_fraction_theta_max 0.986
_diffrn_radiation_monochromator graphite
_diffrn_radiation_source 'fine-focus sealed tube'
_diffrn_radiation_type MoK\a
_diffrn_radiation_wavelength 0.71073
_diffrn_reflns_av_R_equivalents 0.0587
_diffrn_reflns_av_sigmaI/netI 0.0855
_diffrn_reflns_limit_h_max 15
_diffrn_reflns_limit_h_min -15
_diffrn_reflns_limit_k_max 15
_diffrn_reflns_limit_k_min -16
_diffrn_reflns_limit_l_max 26
_diffrn_reflns_limit_l_min -24
_diffrn_reflns_number 27090
_diffrn_reflns_theta_full 30.65
_diffrn_reflns_theta_max 30.65
_diffrn_reflns_theta_min 2.32
_exptl_absorpt_coefficient_mu 3.782
_exptl_absorpt_correction_T_max 0.7461
_exptl_absorpt_correction_T_min 0.6100
_exptl_absorpt_correction_type multi-scan
_exptl_absorpt_process_details 'Bruker Apex 2'
_exptl_crystal_colour Colorless
_exptl_crystal_density_diffrn 1.638
_exptl_crystal_density_method 'not measured'
_exptl_crystal_description Block
_exptl_crystal_F_000 1128
_exptl_crystal_size_max 0.12
_exptl_crystal_size_mid 0.08
_exptl_crystal_size_min 0.08
_refine_diff_density_max 0.720
_refine_diff_density_min -0.727
_refine_diff_density_rms 0.094
_refine_ls_extinction_method none
_refine_ls_goodness_of_fit_ref 1.006
_refine_ls_hydrogen_treatment constr
_refine_ls_matrix_type full
_refine_ls_number_parameters 262
_refine_ls_number_reflns 7017
_refine_ls_number_restraints 0
_refine_ls_restrained_S_all 1.006
_refine_ls_R_factor_all 0.1208
_refine_ls_R_factor_gt 0.0473
_refine_ls_shift/su_max 0.002
_refine_ls_shift/su_mean 0.000
_refine_ls_structure_factor_coef Fsqd
_refine_ls_weighting_details 'calc w=1/[\s^2^(Fo^2^)+(0.0381P)^2^+0.0000P] where P=(Fo^2^+2Fc^2^)/3'
_refine_ls_weighting_scheme calc
_refine_ls_wR_factor_gt 0.0853
_refine_ls_wR_factor_ref 0.1027
_reflns_number_gt 3782
_reflns_number_total 7017
_reflns_threshold_expression >2sigma(I)
_cod_data_source_file c0ce00750a.txt
_cod_data_source_block 3b
_cod_depositor_comments
;
The following automatic conversions were performed:

'_refine_ls_hydrogen_treatment' value 'Constr' changed to 'constr'
according to the built-in table from CIF Core dictionary named
'cif_core.dic' version 2.4.1 from 2010-06-29.

Automatic conversion script
Id: cif_fix_values 1891 2012-01-12 08:04:46Z andrius 
;
_cod_original_sg_symbol_H-M P21/n
_cod_database_code 7210540

loop_
_symmetry_equiv_pos_as_xyz
'x, y, z'
'-x+1/2, y+1/2, -z+1/2'
'-x, -y, -z'
'x-1/2, -y-1/2, z-1/2'

loop_
_atom_site_label
_atom_site_type_symbol
_atom_site_fract_x
_atom_site_fract_y
_atom_site_fract_z
_atom_site_U_iso_or_equiv
_atom_site_adp_type
_atom_site_occupancy
_atom_site_symmetry_multiplicity
_atom_site_calc_flag
_atom_site_refinement_flags
C1 C 0.5143(3) 1.5174(2) 0.21994(17) 0.0354(8) Uani 1 1 d .
H1A H 0.5874 1.5527 0.2022 0.053 Uiso 1 1 calc R
H1B H 0.5344 1.4985 0.2717 0.053 Uiso 1 1 calc R
H1C H 0.4441 1.5716 0.2136 0.053 Uiso 1 1 calc R
C2 C 0.3821(3) 1.3567(2) 0.19865(14) 0.0231(6) Uani 1 1 d .
C3 C 0.3501(3) 1.2516(2) 0.15420(14) 0.0206(6) Uani 1 1 d .
C4 C 0.2556(3) 1.1811(2) 0.17324(14) 0.0222(6) Uani 1 1 d .
H4A H 0.2115 1.2024 0.2125 0.027 Uiso 1 1 calc R
C5 C 0.2245(3) 1.0797(2) 0.13561(14) 0.0218(6) Uani 1 1 d .
H5A H 0.1602 1.0318 0.1496 0.026 Uiso 1 1 calc R
C6 C 0.2870(3) 1.0480(2) 0.07762(13) 0.0187(6) Uani 1 1 d .
C7 C 0.3819(3) 1.1194(2) 0.05793(14) 0.0231(6) Uani 1 1 d .
H7A H 0.4250 1.0985 0.0182 0.028 Uiso 1 1 calc R
C8 C 0.4137(3) 1.2206(2) 0.09596(14) 0.0236(6) Uani 1 1 d .
H8A H 0.4785 1.2684 0.0824 0.028 Uiso 1 1 calc R
C9 C 0.2598(2) 0.9362(2) 0.03844(14) 0.0194(6) Uani 1 1 d .
C10 C 0.2709(3) 0.8309(2) 0.08535(14) 0.0229(6) Uani 1 1 d .
H10A H 0.2234 0.7670 0.0596 0.028 Uiso 1 1 calc R
H10B H 0.2346 0.8465 0.1309 0.028 Uiso 1 1 calc R
C11 C 0.2325(2) 0.9305(2) -0.03429(14) 0.0197(6) Uani 1 1 d .
C12 C 0.2320(3) 0.8187(2) -0.07491(15) 0.0240(6) Uani 1 1 d .
H12A H 0.2835 0.7615 -0.0449 0.029 Uiso 1 1 calc R
H12B H 0.2697 0.8304 -0.1205 0.029 Uiso 1 1 calc R
C13 C 0.2005(3) 1.0353(2) -0.07944(13) 0.0191(6) Uani 1 1 d .
C14 C 0.1013(3) 1.1059(2) -0.06507(14) 0.0222(6) Uani 1 1 d .
H14A H 0.0553 1.0869 -0.0262 0.027 Uiso 1 1 calc R
C15 C 0.0689(3) 1.2028(2) -0.10657(14) 0.0219(6) Uani 1 1 d .
H15A H 0.0009 1.2496 -0.0964 0.026 Uiso 1 1 calc R
C16 C 0.1368(3) 1.2317(2) -0.16353(13) 0.0188(6) Uani 1 1 d .
C17 C 0.2353(3) 1.1613(2) -0.17834(14) 0.0231(6) Uani 1 1 d .
H17A H 0.2819 1.1806 -0.2169 0.028 Uiso 1 1 calc R
C18 C 0.2656(3) 1.0633(2) -0.13708(14) 0.0230(6) Uani 1 1 d .
H18A H 0.3315 1.0149 -0.1484 0.028 Uiso 1 1 calc R
C19 C 0.1092(3) 1.3361(2) -0.20958(15) 0.0228(6) Uani 1 1 d .
C20 C -0.0150(3) 1.5023(2) -0.23155(16) 0.0320(8) Uani 1 1 d .
H20A H -0.0843 1.5425 -0.2129 0.048 Uiso 1 1 calc R
H20B H -0.0393 1.4816 -0.2827 0.048 Uiso 1 1 calc R
H20C H 0.0584 1.5528 -0.2277 0.048 Uiso 1 1 calc R
C21 C 0.8056(4) 1.5559(3) 0.01210(18) 0.0516(10) Uani 1 1 d .
H21A H 0.8805 1.5443 0.0482 0.062 Uiso 1 1 calc R
H21B H 0.7976 1.6395 0.0020 0.062 Uiso 1 1 calc R
O1 O 0.48052(19) 1.41305(16) 0.17902(10) 0.0293(5) Uani 1 1 d .
O2 O 0.3252(2) 1.38771(17) 0.24751(11) 0.0333(5) Uani 1 1 d .
O3 O 0.01508(19) 1.39844(16) -0.18912(10) 0.0279(5) Uani 1 1 d .
O4 O 0.1658(2) 1.36178(17) -0.25937(11) 0.0361(5) Uani 1 1 d .
Br1 Br 0.44716(3) 0.78625(3) 0.108616(18) 0.03945(11) Uani 1 1 d .
Br2 Br 0.06083(3) 0.75918(3) -0.09842(2) 0.04358(12) Uani 1 1 d .
Cl1 Cl 0.67429(12) 1.50898(11) 0.04923(7) 0.0887(4) Uani 1 1 d .
Cl2 Cl 0.82716(10) 1.48391(7) -0.06842(5) 0.0514(3) Uani 1 1 d .

loop_
_atom_site_aniso_label
_atom_site_aniso_U_11
_atom_site_aniso_U_22
_atom_site_aniso_U_33
_atom_site_aniso_U_23
_atom_site_aniso_U_13
_atom_site_aniso_U_12
C1 0.041(2) 0.0261(16) 0.0388(19) -0.0088(14) 0.0035(15) -0.0076(14)
C2 0.0268(17) 0.0227(15) 0.0188(15) 0.0017(12) -0.0011(13) 0.0044(13)
C3 0.0235(15) 0.0212(14) 0.0163(14) 0.0004(12) -0.0010(11) 0.0060(12)
C4 0.0272(16) 0.0266(15) 0.0140(13) -0.0015(12) 0.0069(12) 0.0033(13)
C5 0.0248(16) 0.0226(14) 0.0185(14) 0.0042(12) 0.0050(12) -0.0007(12)
C6 0.0218(15) 0.0211(14) 0.0128(13) 0.0008(11) 0.0001(11) 0.0002(11)
C7 0.0279(17) 0.0269(15) 0.0152(14) -0.0038(12) 0.0062(12) -0.0028(13)
C8 0.0248(16) 0.0254(15) 0.0211(15) -0.0017(12) 0.0055(12) -0.0042(12)
C9 0.0207(15) 0.0197(14) 0.0174(14) 0.0008(11) 0.0013(11) -0.0017(11)
C10 0.0243(16) 0.0235(15) 0.0216(15) 0.0037(12) 0.0054(12) 0.0003(12)
C11 0.0209(15) 0.0167(14) 0.0221(15) -0.0003(12) 0.0049(12) 0.0016(11)
C12 0.0260(16) 0.0217(15) 0.0243(15) -0.0017(12) 0.0033(12) 0.0000(12)
C13 0.0248(16) 0.0170(13) 0.0148(13) -0.0038(11) -0.0008(11) -0.0025(11)
C14 0.0249(17) 0.0250(15) 0.0178(14) 0.0001(12) 0.0073(12) -0.0024(12)
C15 0.0215(16) 0.0213(14) 0.0238(15) 0.0008(12) 0.0059(12) -0.0012(12)
C16 0.0194(15) 0.0216(14) 0.0152(13) -0.0008(11) 0.0015(11) -0.0013(11)
C17 0.0283(16) 0.0280(15) 0.0148(14) -0.0019(12) 0.0094(12) -0.0018(13)
C18 0.0272(17) 0.0220(15) 0.0206(15) -0.0031(12) 0.0063(12) 0.0028(12)
C19 0.0255(16) 0.0221(15) 0.0200(15) 0.0003(12) -0.0002(13) -0.0022(13)
C20 0.037(2) 0.0247(16) 0.0339(18) 0.0090(14) 0.0029(15) 0.0093(13)
C21 0.062(3) 0.049(2) 0.044(2) -0.0125(18) 0.0081(19) -0.004(2)
O1 0.0331(13) 0.0266(11) 0.0291(11) -0.0090(9) 0.0082(9) -0.0073(9)
O2 0.0387(14) 0.0323(12) 0.0306(12) -0.0100(9) 0.0113(10) -0.0023(10)
O3 0.0309(12) 0.0288(11) 0.0251(11) 0.0084(9) 0.0075(9) 0.0073(9)
O4 0.0469(15) 0.0337(12) 0.0311(12) 0.0120(10) 0.0186(11) 0.0069(10)
Br1 0.0334(2) 0.03823(19) 0.0453(2) 0.01433(15) -0.00070(15) 0.00625(15)
Br2 0.0350(2) 0.0418(2) 0.0523(2) -0.01899(17) -0.00095(16) -0.00714(16)
Cl1 0.0831(9) 0.0830(8) 0.1118(10) -0.0089(7) 0.0586(8) 0.0022(7)
Cl2 0.0750(7) 0.0430(5) 0.0376(5) -0.0044(4) 0.0122(5) 0.0000(5)

loop_
_atom_type_symbol
_atom_type_description
_atom_type_scat_dispersion_real
_atom_type_scat_dispersion_imag
_atom_type_scat_source
C C 0.0033 0.0016 'International Tables Vol C Tables 4.2.6.8 and 6.1.1.4'
H H 0.0000 0.0000 'International Tables Vol C Tables 4.2.6.8 and 6.1.1.4'
O O 0.0106 0.0060 'International Tables Vol C Tables 4.2.6.8 and 6.1.1.4'
Br Br -0.2901 2.4595 'International Tables Vol C Tables 4.2.6.8 and 6.1.1.4'
Cl Cl 0.1484 0.1585 'International Tables Vol C Tables 4.2.6.8 and 6.1.1.4'

loop_
_geom_angle_atom_site_label_1
_geom_angle_atom_site_label_2
_geom_angle_atom_site_label_3
_geom_angle
O2 C2 O1 123.6(3)
O2 C2 C3 123.6(3)
O1 C2 C3 112.9(2)
C4 C3 C8 119.4(2)
C4 C3 C2 118.1(2)
C8 C3 C2 122.5(3)
C3 C4 C5 120.8(3)
C6 C5 C4 120.3(3)
C5 C6 C7 119.1(2)
C5 C6 C9 121.4(2)
C7 C6 C9 119.5(2)
C8 C7 C6 120.7(3)
C7 C8 C3 119.7(3)
C11 C9 C10 122.2(2)
C11 C9 C6 122.2(2)
C10 C9 C6 115.5(2)
C9 C10 Br1 110.38(19)
C9 C11 C13 121.9(2)
C9 C11 C12 122.1(2)
C13 C11 C12 116.0(2)
C11 C12 Br2 111.04(19)
C18 C13 C14 118.8(2)
C18 C13 C11 121.2(2)
C14 C13 C11 120.0(2)
C15 C14 C13 121.1(3)
C14 C15 C16 119.7(3)
C17 C16 C15 119.4(2)
C17 C16 C19 117.8(2)
C15 C16 C19 122.7(2)
C18 C17 C16 120.4(3)
C13 C18 C17 120.6(3)
O4 C19 O3 123.9(3)
O4 C19 C16 123.7(3)
O3 C19 C16 112.5(2)
Cl1 C21 Cl2 112.9(2)
C2 O1 C1 115.0(2)
C19 O3 C20 114.9(2)

loop_
_geom_bond_atom_site_label_1
_geom_bond_atom_site_label_2
_geom_bond_distance
C1 O1 1.452(3)
C2 O2 1.210(3)
C2 O1 1.334(3)
C2 C3 1.489(4)
C3 C4 1.387(4)
C3 C8 1.396(4)
C4 C5 1.387(4)
C5 C6 1.387(4)
C6 C7 1.400(4)
C6 C9 1.498(4)
C7 C8 1.390(4)
C9 C11 1.344(4)
C9 C10 1.496(3)
C10 Br1 1.965(3)
C11 C13 1.492(4)
C11 C12 1.500(4)
C12 Br2 1.968(3)
C13 C18 1.387(4)
C13 C14 1.399(4)
C14 C15 1.383(4)
C15 C16 1.398(4)
C16 C17 1.393(4)
C16 C19 1.491(4)
C17 C18 1.387(4)
C19 O4 1.205(3)
C19 O3 1.338(3)
C20 O3 1.454(3)
C21 Cl1 1.737(4)
C21 Cl2 1.750(3)
